data_1562353
loop_
_publ_author_name
'Man, Zhongwei'
'Cui, Hongtu'
'Lv, Zheng'
'Xu, Zhenzhen'
'Wu, Zhaoyang'
'Wu, Yishi'
'Liao, Qing'
'Liu, Meihui'
'Xi, Peng'
'Zheng, Lemin'
'Fu, Hongbing'

_publ_section_title
;
 Organic Nanoparticles-Assisted Low-Power STED Nanoscopy.
;
_journal_issue 8
_journal_name_full 'Nano letters'
_journal_page_first 3487
_journal_page_last 3494
_journal_paper_doi 10.1021/acs.nanolett.1c00161
_journal_volume 21
_journal_year 2021
_chemical_formula_moiety '0.5(C H2 Cl2), C56 H60 N4, C6 H14'
_chemical_formula_sum 'C62.5 H75 Cl N4'
_chemical_formula_weight 917.71
_space_group_crystal_system monoclinic
_space_group_IT_number 14
_space_group_name_Hall '-P 2yn'
_space_group_name_H-M_alt 'P 1 21/n 1'
_atom_sites_solution_hydrogens geom
_atom_sites_solution_primary dual
_audit_creation_date 2018-11-09
_audit_creation_method
;
Olex2 1.2
(compiled 2018.05.29 svn.r3508 for OlexSys, GUI svn.r5506)
;
_cell_angle_alpha 90
_cell_angle_beta 97.290(4)
_cell_angle_gamma 90
_cell_formula_units_Z 8
_cell_length_a 14.5082(4)
_cell_length_b 20.3290(6)
_cell_length_c 37.5089(12)
_cell_measurement_reflns_used 10429
_cell_measurement_temperature 100.00(10)
_cell_measurement_theta_max 73.3190
_cell_measurement_theta_min 2.3420
_cell_volume 10973.3(6)
_computing_cell_refinement 'CrysAlisPro 1.171.38.43f (Rigaku OD, 2015)'
_computing_data_collection 'CrysAlisPro 1.171.38.43f (Rigaku OD, 2015)'
_computing_data_reduction 'CrysAlisPro 1.171.38.43f (Rigaku OD, 2015)'
_computing_molecular_graphics 'Olex2 (Dolomanov et al., 2009)'
_computing_publication_material 'Olex2 (Dolomanov et al., 2009)'
_computing_structure_refinement 'ShelXL (Sheldrick, 2015)'
_computing_structure_solution 'ShelXT (Sheldrick, 2015)'
_diffrn_ambient_environment N~2~
_diffrn_ambient_temperature 100.00(10)
_diffrn_detector 'CCD plate'
_diffrn_detector_area_resol_mean 5.2684
_diffrn_detector_type AtlasS2
_diffrn_measured_fraction_theta_full 0.999
_diffrn_measured_fraction_theta_max 0.970
_diffrn_measurement_details
;
List of Runs (angles in degrees, time in seconds):

  # Type    Start    End  Width  t~exp~   \w     \q     \k     \f   Frames
--------------------------------------------------------------------------
  1  \w    -69.00   5.00   1.00    5.00    --  -40.98  57.00 150.00   74
  2  \w    -32.00  -3.00   1.00    5.00    --  -40.98 125.00  90.00   29
  3  \w    -74.00  32.00   1.00    5.00    --  -40.98  77.00-120.00  106
  4  \w     56.00  97.00   1.00    5.00    --   40.98-125.00 -30.00   41
  5  \w     62.00 105.00   1.00   10.00    --  106.95 -95.00 -60.00   43
  6  \w     26.00  96.00   1.00   10.00    --  106.95 -95.00-180.00   70
  7  \w     79.00 177.00   1.00   10.00    --  106.95  30.00 -60.00   98
  8  \w    150.00 178.00   1.00   10.00    --  106.95  45.00-150.00   28
  9  \w    101.00 177.00   1.00   10.00    --  106.95 125.00-120.00   76
 10  \w     85.00 137.00   1.00   10.00    --  106.95 -77.00 150.00   52
 11  \w     46.00 121.00   1.00   10.00    --  106.95-125.00 120.00   75
;
_diffrn_measurement_device 'four-circle diffractometer'
_diffrn_measurement_device_type 'SuperNova, Dual, Cu at zero, AtlasS2'
_diffrn_measurement_method '\w scans'
_diffrn_orient_matrix_type 'CrysAlisPro convention (1999,Acta A55,543-557)'
_diffrn_orient_matrix_UB_11 0.0201354000
_diffrn_orient_matrix_UB_12 -0.0723882000
_diffrn_orient_matrix_UB_13 0.0101971000
_diffrn_orient_matrix_UB_21 0.1047851000
_diffrn_orient_matrix_UB_22 0.0124808000
_diffrn_orient_matrix_UB_23 -0.0000671000
_diffrn_orient_matrix_UB_31 0.0090838000
_diffrn_orient_matrix_UB_32 0.0184437000
_diffrn_orient_matrix_UB_33 0.0401422000
_diffrn_radiation_monochromator mirror
_diffrn_radiation_probe x-ray
_diffrn_radiation_type CuK\a
_diffrn_radiation_wavelength 1.54184
_diffrn_reflns_av_R_equivalents 0.0407
_diffrn_reflns_av_unetI/netI 0.0534
_diffrn_reflns_Laue_measured_fraction_full 0.999
_diffrn_reflns_Laue_measured_fraction_max 0.970
_diffrn_reflns_limit_h_max 17
_diffrn_reflns_limit_h_min -15
_diffrn_reflns_limit_k_max 24
_diffrn_reflns_limit_k_min -13
_diffrn_reflns_limit_l_max 46
_diffrn_reflns_limit_l_min -29
_diffrn_reflns_number 44555
_diffrn_reflns_point_group_measured_fraction_full 0.999
_diffrn_reflns_point_group_measured_fraction_max 0.970
_diffrn_reflns_theta_full 67.684
_diffrn_reflns_theta_max 73.522
_diffrn_reflns_theta_min 2.375
_diffrn_source 'micro-focus sealed X-ray tube'
_diffrn_source_type 'SuperNova (Cu) X-ray Source'
_exptl_absorpt_coefficient_mu 0.919
_exptl_absorpt_correction_T_max 1.00000
_exptl_absorpt_correction_T_min 0.84452
_exptl_absorpt_correction_type multi-scan
_exptl_absorpt_process_details
;
CrysAlisPro 1.171.38.43f (Rigaku Oxford Diffraction, 2015)
Empirical absorption correction using spherical harmonics,
 implemented in SCALE3 ABSPACK scaling algorithm.
;
_exptl_crystal_colour red
_exptl_crystal_colour_primary red
_exptl_crystal_density_diffrn 1.111
_exptl_crystal_description block
_exptl_crystal_F_000 3960
_exptl_crystal_size_max 0.12
_exptl_crystal_size_mid 0.11
_exptl_crystal_size_min 0.09
_refine_diff_density_max 1.697
_refine_diff_density_min -0.704
_refine_diff_density_rms 0.080
_refine_ls_extinction_method none
_refine_ls_goodness_of_fit_ref 1.049
_refine_ls_hydrogen_treatment constr
_refine_ls_matrix_type full
_refine_ls_number_parameters 1232
_refine_ls_number_reflns 21435
_refine_ls_number_restraints 42
_refine_ls_restrained_S_all 1.063
_refine_ls_R_factor_all 0.1158
_refine_ls_R_factor_gt 0.0932
_refine_ls_shift/su_max 0.001
_refine_ls_shift/su_mean 0.000
_refine_ls_structure_factor_coef Fsqd
_refine_ls_weighting_details 'w=1/[\s^2^(Fo^2^)+(0.1672P)^2^+10.8076P] where P=(Fo^2^+2Fc^2^)/3'
_refine_ls_weighting_scheme calc
_refine_ls_wR_factor_gt 0.2633
_refine_ls_wR_factor_ref 0.2919
_reflns_Friedel_coverage 0.000
_reflns_number_gt 16062
_reflns_number_total 21435
_reflns_threshold_expression 'I > 2\s(I)'
_cod_data_source_file nl1c00161_si_002.cif
_cod_data_source_block mzw
_cod_original_formula_sum 'C62.50 H75 Cl N4'
_cod_database_code 1562353
_shelx_shelxl_version_number 2018/3
_shelx_space_group_comment
;
The symmetry employed for this shelxl refinement is uniquely defined
by the following loop, which should always be used as a source of
symmetry information in preference to the above space-group names.
They are only intended as comments.
;
_reflns_odcompleteness_completeness 99.89
_reflns_odcompleteness_iscentric 1
_reflns_odcompleteness_theta 66.97
_olex2_refinement_description
;
1. Fixed Uiso
 At 1.2 times of:
  All C(H) groups, All C(H,H) groups
 At 1.5 times of:
  All C(H,H,H) groups
2. Rigid bond restraints
 C032, C03E
 with sigma for 1-2 distances of 0.01 and sigma for 1-3 distances of 0.01
 C49, C50
 with sigma for 1-2 distances of 0.01 and sigma for 1-3 distances of 0.01
 C49, C52
 with sigma for 1-2 distances of 0.01 and sigma for 1-3 distances of 0.01
 C1S, C2S
 with sigma for 1-2 distances of 0.01 and sigma for 1-3 distances of 0.01
 C032, C03D
 with sigma for 1-2 distances of 0.01 and sigma for 1-3 distances of 0.01
 C030, C03N
 with sigma for 1-2 distances of 0.01 and sigma for 1-3 distances of 0.01
3. Uiso/Uaniso restraints and constraints
C032 \\sim C03E: within 2A with sigma of 0.002 and sigma for terminal atoms of
0.004
C49 \\sim C50: within 2A with sigma of 0.002 and sigma for terminal atoms of
0.004
C49 \\sim C52: within 2A with sigma of 0.002 and sigma for terminal atoms of
0.004
C1S \\sim C2S: within 2A with sigma of 0.002 and sigma for terminal atoms of
0.004
C032 \\sim C03D: within 2A with sigma of 0.002 and sigma for terminal atoms of
0.004
C030 \\sim C03N: within 2A with sigma of 0.002 and sigma for terminal atoms of
0.004
Uanis(C032) = Uanis(C03E)
Uanis(C030) = Uanis(C03L)
4.a Secondary CH2 refined with riding coordinates:
 C13S(H13A,H13B), C8S(H8SA,H8SB), C9S(H9SA,H9SB), C4S(H4SA,H4SB), C2S(H2SA,
 H2SB), C10S(H10A,H10B), C11S(H11A,H11B), C5S(H5SA,H5SB), C3S(H3SA,H3SB)
4.b Aromatic/amide H refined with riding coordinates:
 C31(H31), C22(H22), C00B(H00B), C32(H32), C21(H21), C00G(H00G), C00J(H00J),
 C00K(H00K), C00L(H00L), C00O(H00O), C00Q(H00Q), C00R(H00R), C19(H19), C18(H18),
  C28(H28), C29(H29), C015(H015), C016(H016), C019(H019), C5(H5), C48(H48),
 C01I(H01I), C11(H11), C12(H12), C44(H44), C8(H8), C47(H47), C01S(H01S),
 C45(H45), C01U(H01U), C4(H4), C9(H9), C01Z(H01Z), C020(H020), C021(H021),
 C34(H34), C025(H025), C026(H026), C02B(H02D), C38(H38), C02E(H02E), C36(H36),
 C35(H35), C1(H1), C02R(H02U), C02S(H02V), C2(H2), C02U(H02W)
4.c Idealised Me refined as rotating group:
 C029(H02A,H02B,H02C), C02F(H02F,H02G,H02H), C02K(H02I,H02J,H02K), C02L(H02L,
 H02M,H02N), C02M(H02O,H02P,H02Q), C15(H15A,H15B,H15C), C02O(H02R,H02S,H02T),
 C14(H14A,H14B,H14C), C16(H16A,H16B,H16C), C02Z(H02X,H02Y,H), C031(H03A,H03B,
 H03C), C51(H51A,H51B,H51C), C42(H42A,H42B,H42C), C41(H41A,H41B,H41C), C50(H50A,
 H50B,H50C), C037(H03P,H03Q,H03R), C40(H40A,H40B,H40C), C52(H52A,H52B,H52C),
 C03C(H03S,H03T,H03U), C03D(H03D,H03E,H03F), C03E(H03G,H03H,H03I), C03F(H03V,
 H03W,H03X), C12S(H12A,H12B,H12C), C03L(H03J,H03K,H03L), C7S(H7SA,H7SB,H7SC),
 C03N(H03M,H03N,H03O), C1S(H1SA,H1SB,H1SC), C6S(H6SA,H6SB,H6SC)
;
_olex2_submission_special_instructions 'No special instructions were received'
_oxdiff_exptl_absorpt_empirical_details
;
Empirical correction (ABSPACK) includes:
- Absorption correction using spherical harmonics
- Frame scaling
- Detector area scaling
;
_oxdiff_exptl_absorpt_empirical_full_max 1.329
_oxdiff_exptl_absorpt_empirical_full_min 0.771

loop_
_space_group_symop_operation_xyz
'x, y, z'
'-x+1/2, y+1/2, -z+1/2'
'-x, -y, -z'
'x-1/2, -y-1/2, z-1/2'

loop_
_atom_site_label
_atom_site_type_symbol
_atom_site_fract_x
_atom_site_fract_y
_atom_site_fract_z
_atom_site_U_iso_or_equiv
_atom_site_adp_type
_atom_site_occupancy
_atom_site_site_symmetry_order
_atom_site_calc_flag
_atom_site_refinement_flags_posn
_atom_site_refinement_flags_adp
_atom_site_refinement_flags_occupancy
_atom_site_disorder_assembly
_atom_site_disorder_group
Cl2 Cl -0.19541(8) 0.28385(6) 0.48689(3) 0.0633(3) Uani 1 1 d . . . . .
Cl1 Cl -0.22649(10) 0.22767(7) 0.55603(4) 0.0765(4) Uani 1 1 d . . . . .
N003 N 0.47672(18) 0.36347(13) 0.45456(7) 0.0299(5) Uani 1 1 d . . . . .
N004 N 0.4035(2) 0.42702(13) 0.29485(6) 0.0327(6) Uani 1 1 d . . . . .
N005 N 0.09950(17) 0.22073(13) 0.44182(6) 0.0295(5) Uani 1 1 d . . . . .
N006 N 0.10390(18) 0.21270(14) 0.27810(7) 0.0326(6) Uani 1 1 d . . . . .
C31 C 0.41071(19) 0.35000(14) 0.34492(7) 0.0243(5) Uani 1 1 d . . . . .
H31 H 0.400577 0.384224 0.360407 0.029 Uiso 1 1 calc R . . . .
C008 C 0.2244(2) 0.44067(14) 0.40380(7) 0.0254(6) Uani 1 1 d . . . . .
C22 C 0.1826(2) 0.21090(14) 0.38973(8) 0.0266(6) Uani 1 1 d . . . . .
H22 H 0.133291 0.230878 0.375482 0.032 Uiso 1 1 calc R . . . .
N00A N 0.0962(2) 0.57700(15) 0.42077(8) 0.0452(7) Uani 1 1 d . . . . .
C00B C 0.3145(2) 0.34891(14) 0.43027(7) 0.0257(6) Uani 1 1 d . . . . .
H00B H 0.317947 0.304624 0.436510 0.031 Uiso 1 1 calc R . . . .
C32 C 0.42057(19) 0.28672(14) 0.35784(7) 0.0248(5) Uani 1 1 d . . . . .
H32 H 0.417593 0.278948 0.382099 0.030 Uiso 1 1 calc R . . . .
C00D C 0.3938(2) 0.38890(14) 0.43774(7) 0.0250(6) Uani 1 1 d . . . . .
N00E N -0.0977(2) 0.48930(17) 0.35730(8) 0.0449(7) Uani 1 1 d . . . . .
C21 C 0.2606(2) 0.19250(14) 0.37466(7) 0.0264(6) Uani 1 1 d . . . . .
H21 H 0.262884 0.199912 0.350315 0.032 Uiso 1 1 calc R . . . .
C00G C 0.2319(2) 0.37448(14) 0.41384(7) 0.0252(6) Uani 1 1 d . . . . .
H00G H 0.180263 0.347221 0.409353 0.030 Uiso 1 1 calc R . . . .
C00H C 0.4807(2) 0.30308(15) 0.47444(8) 0.0278(6) Uani 1 1 d . . . . .
C27 C 0.43499(19) 0.23366(15) 0.33531(7) 0.0255(6) Uani 1 1 d . . . . .
C00J C 0.3032(2) 0.48010(14) 0.41054(7) 0.0270(6) Uani 1 1 d . . . . .
H00J H 0.299538 0.524154 0.403817 0.032 Uiso 1 1 calc R . . . .
C00K C 0.1653(2) 0.36430(15) 0.33037(7) 0.0256(6) Uani 1 1 d . . . . .
H00K H 0.217843 0.389519 0.337565 0.031 Uiso 1 1 calc R . . . .
C00L C 0.17312(19) 0.30937(15) 0.30940(7) 0.0264(6) Uani 1 1 d . . . . .
H00L H 0.230831 0.297902 0.302972 0.032 Uiso 1 1 calc R . . . .
C20 C 0.3366(2) 0.16284(14) 0.39539(8) 0.0265(6) Uani 1 1 d . . . . .
C00N C 0.0796(2) 0.38314(15) 0.34117(7) 0.0263(6) Uani 1 1 d . . . . .
C00O C 0.6869(2) 0.44835(15) 0.42938(8) 0.0300(6) Uani 1 1 d . . . . .
H00O H 0.715851 0.454757 0.408905 0.036 Uiso 1 1 calc R . . . .
C00P C 0.1335(2) 0.46837(14) 0.38926(7) 0.0262(6) Uani 1 1 d . . . . .
C00Q C 0.3867(2) 0.45531(15) 0.42699(7) 0.0272(6) Uani 1 1 d . . . . .
H00Q H 0.438401 0.482604 0.430975 0.033 Uiso 1 1 calc R . . . .
C00R C 0.4203(2) 0.29120(15) 0.49975(7) 0.0283(6) Uani 1 1 d . . . . .
H00R H 0.376766 0.322780 0.504179 0.034 Uiso 1 1 calc R . . . .
C30 C 0.4159(2) 0.36326(15) 0.30832(7) 0.0265(6) Uani 1 1 d . . . . .
C00T C 0.0949(2) 0.27040(15) 0.29759(7) 0.0276(6) Uani 1 1 d . . . . .
C17 C 0.17666(19) 0.19982(14) 0.42626(7) 0.0262(6) Uani 1 1 d . . . . .
C00V C 0.0681(2) 0.44047(15) 0.36412(7) 0.0279(6) Uani 1 1 d . . . . .
C19 C 0.3295(2) 0.15027(15) 0.43139(8) 0.0288(6) Uani 1 1 d . . . . .
H19 H 0.378258 0.129277 0.445404 0.035 Uiso 1 1 calc R . . . .
C25 C 0.4521(2) 0.16714(15) 0.34974(8) 0.0291(6) Uani 1 1 d . . . . .
C00Y C 0.5608(2) 0.40162(15) 0.45696(7) 0.0278(6) Uani 1 1 d . . . . .
C00Z C 0.7261(2) 0.47628(15) 0.46206(7) 0.0278(6) Uani 1 1 d . . . . .
C18 C 0.2517(2) 0.16822(15) 0.44682(8) 0.0280(6) Uani 1 1 d . . . . .
H18 H 0.248848 0.159333 0.470976 0.034 Uiso 1 1 calc R . . . .
C28 C 0.4417(2) 0.24755(16) 0.29927(8) 0.0298(6) Uani 1 1 d . . . . .
H28 H 0.452713 0.213381 0.283880 0.036 Uiso 1 1 calc R . . . .
C012 C 0.4909(2) 0.18407(15) 0.51328(8) 0.0307(6) Uani 1 1 d . . . . .
C43 C 0.4209(2) 0.48355(15) 0.31712(7) 0.0285(6) Uani 1 1 d . . . . .
C29 C 0.4323(2) 0.31057(16) 0.28602(7) 0.0299(6) Uani 1 1 d . . . . .
H29 H 0.436957 0.318255 0.261875 0.036 Uiso 1 1 calc R . . . .
C015 C 0.4253(2) 0.23209(15) 0.51831(7) 0.0289(6) Uani 1 1 d . . . . .
H015 H 0.383503 0.224232 0.534669 0.035 Uiso 1 1 calc R . . . .
C016 C 0.0018(2) 0.34557(16) 0.32814(8) 0.0314(6) Uani 1 1 d . . . . .
H016 H -0.056230 0.357921 0.333916 0.038 Uiso 1 1 calc R . . . .
C23 C 0.4180(2) 0.14031(15) 0.37886(8) 0.0294(6) Uani 1 1 d . . . . .
C018 C 0.1823(2) 0.20136(17) 0.25945(8) 0.0341(7) Uani 1 1 d . . . . .
C019 C 0.6059(2) 0.41139(15) 0.42695(7) 0.0290(6) Uani 1 1 d . . . . .
H019 H 0.581757 0.393036 0.405031 0.035 Uiso 1 1 calc R . . . .
C01A C 0.0253(2) 0.17050(16) 0.26828(8) 0.0317(6) Uani 1 1 d . . . . .
C7 C 0.0125(2) 0.23238(16) 0.42018(8) 0.0292(6) Uani 1 1 d . . . . .
C6 C 0.1006(2) 0.22271(16) 0.48006(8) 0.0303(6) Uani 1 1 d . . . . .
C01D C -0.0240(2) 0.46897(16) 0.36030(8) 0.0328(7) Uani 1 1 d . . . . .
C01E C 0.1103(2) 0.52944(16) 0.40601(8) 0.0332(7) Uani 1 1 d . . . . .
C33 C 0.3800(2) 0.43710(15) 0.25698(8) 0.0315(6) Uani 1 1 d . . . . .
C5 C 0.1690(2) 0.25743(16) 0.50131(8) 0.0323(6) Uani 1 1 d . . . . .
H5 H 0.211945 0.282060 0.490583 0.039 Uiso 1 1 calc R . . . .
C48 C 0.3600(2) 0.53591(16) 0.31313(8) 0.0321(6) Uani 1 1 d . . . . .
H48 H 0.306827 0.533279 0.296473 0.039 Uiso 1 1 calc R . . . .
C01I C 0.0086(2) 0.29075(16) 0.30698(8) 0.0324(6) Uani 1 1 d . . . . .
H01I H -0.044670 0.266936 0.298814 0.039 Uiso 1 1 calc R . . . .
C10 C -0.1599(2) 0.25530(16) 0.37821(8) 0.0315(6) Uani 1 1 d . . . . .
C11 C -0.1107(2) 0.19708(16) 0.37532(9) 0.0331(6) Uani 1 1 d . . . . .
H11 H -0.135030 0.165324 0.358911 0.040 Uiso 1 1 calc R . . . .
C12 C -0.0267(2) 0.18519(16) 0.39619(8) 0.0327(6) Uani 1 1 d . . . . .
H12 H 0.003570 0.145327 0.394131 0.039 Uiso 1 1 calc R . . . .
C44 C 0.5000(2) 0.48816(16) 0.34199(8) 0.0337(7) Uani 1 1 d . . . . .
H44 H 0.542245 0.453592 0.344699 0.040 Uiso 1 1 calc R . . . .
C8 C -0.0352(2) 0.29046(17) 0.42357(8) 0.0340(7) Uani 1 1 d . . . . .
H8 H -0.010186 0.322467 0.439690 0.041 Uiso 1 1 calc R . . . .
C01O C 0.8158(2) 0.51558(16) 0.46407(8) 0.0335(7) Uani 1 1 d . . . . .
N01P N 0.5604(3) 0.09499(17) 0.31623(11) 0.0573(9) Uani 1 1 d . . . . .
C01Q C 0.4937(2) 0.11970(15) 0.53495(8) 0.0335(7) Uani 1 1 d . . . . .
C47 C 0.3768(2) 0.59214(16) 0.33352(8) 0.0353(7) Uani 1 1 d . . . . .
H47 H 0.334856 0.626875 0.330275 0.042 Uiso 1 1 calc R . . . .
C01S C 0.6796(2) 0.46497(18) 0.49175(8) 0.0364(7) Uani 1 1 d . . . . .
H01S H 0.703962 0.482254 0.513912 0.044 Uiso 1 1 calc R . . . .
C45 C 0.5159(3) 0.54421(17) 0.36276(8) 0.0379(7) Uani 1 1 d . . . . .
H45 H 0.568298 0.546174 0.379793 0.045 Uiso 1 1 calc R . . . .
C01U C 0.5518(2) 0.19774(16) 0.48846(9) 0.0355(7) Uani 1 1 d . . . . .
H01U H 0.597359 0.167164 0.484877 0.043 Uiso 1 1 calc R . . . .
C4 C 0.1739(2) 0.25575(17) 0.53838(8) 0.0355(7) Uani 1 1 d . . . . .
H4 H 0.221490 0.278310 0.552196 0.043 Uiso 1 1 calc R . . . .
N01W N 0.5047(3) 0.03941(18) 0.40921(11) 0.0609(10) Uani 1 1 d . . . . .
C9 C -0.1204(2) 0.30112(17) 0.40299(9) 0.0347(7) Uani 1 1 d . . . . .
H9 H -0.151941 0.340188 0.405900 0.042 Uiso 1 1 calc R . . . .
C26 C 0.5139(2) 0.12691(16) 0.33174(10) 0.0385(7) Uani 1 1 d . . . . .
C01Z C 0.5462(2) 0.25579(17) 0.46890(9) 0.0358(7) Uani 1 1 d . . . . .
H01Z H 0.586692 0.263035 0.451966 0.043 Uiso 1 1 calc R . . . .
C020 C 0.5980(2) 0.42873(17) 0.48932(8) 0.0362(7) Uani 1 1 d . . . . .
H020 H 0.568202 0.422694 0.509626 0.043 Uiso 1 1 calc R . . . .
C021 C -0.0038(2) 0.15783(18) 0.23233(9) 0.0398(7) Uani 1 1 d . . . . .
H021 H 0.028763 0.175522 0.214762 0.048 Uiso 1 1 calc R . . . .
C46 C 0.4554(3) 0.59794(16) 0.35890(8) 0.0364(7) Uani 1 1 d . . . . .
C13 C -0.2562(2) 0.26710(18) 0.35712(9) 0.0367(7) Uani 1 1 d . . . . .
C34 C 0.4380(3) 0.47294(18) 0.23805(8) 0.0386(7) Uani 1 1 d . . . . .
H34 H 0.491630 0.491969 0.249878 0.046 Uiso 1 1 calc R . . . .
C025 C 0.2075(2) 0.2455(2) 0.23444(9) 0.0421(8) Uani 1 1 d . . . . .
H025 H 0.175685 0.285125 0.230662 0.051 Uiso 1 1 calc R . . . .
C026 C -0.0222(2) 0.14210(18) 0.29398(10) 0.0406(8) Uani 1 1 d . . . . .
H026 H -0.001467 0.148260 0.318248 0.049 Uiso 1 1 calc R . . . .
C37 C 0.3359(3) 0.45408(17) 0.18253(8) 0.0394(8) Uani 1 1 d . . . . .
C3 C 0.1097(3) 0.22132(19) 0.55541(9) 0.0422(8) Uani 1 1 d . . . . .
C029 C 0.8371(3) 0.55182(19) 0.50001(9) 0.0423(8) Uani 1 1 d . . . . .
H02A H 0.784927 0.578748 0.503913 0.063 Uiso 1 1 calc GR . . . .
H02B H 0.890941 0.579070 0.499504 0.063 Uiso 1 1 calc GR . . . .
H02C H 0.848697 0.520344 0.519136 0.063 Uiso 1 1 calc GR . . . .
C24 C 0.4650(2) 0.08296(17) 0.39499(10) 0.0406(8) Uani 1 1 d . . . . .
C02B C 0.2311(2) 0.14270(19) 0.26521(10) 0.0436(8) Uani 1 1 d . . . . .
H02D H 0.215824 0.113010 0.282383 0.052 Uiso 1 1 calc R . . . .
C38 C 0.4157(3) 0.48056(19) 0.20092(9) 0.0444(8) Uani 1 1 d . . . . .
H38 H 0.455779 0.504175 0.188259 0.053 Uiso 1 1 calc R . . . .
C49 C 0.4734(4) 0.6599(2) 0.38196(11) 0.0562(9) Uani 1 1 d . U . . .
C02E C -0.0810(3) 0.1189(2) 0.22249(11) 0.0495(10) Uani 1 1 d . . . . .
H02E H -0.098769 0.110076 0.198266 0.059 Uiso 1 1 calc R . . . .
C02F C 0.8965(2) 0.46872(19) 0.45977(11) 0.0439(8) Uani 1 1 d . . . . .
H02F H 0.903836 0.438115 0.479412 0.066 Uiso 1 1 calc GR . . . .
H02G H 0.952713 0.493605 0.459660 0.066 Uiso 1 1 calc GR . . . .
H02H H 0.883491 0.445119 0.437530 0.066 Uiso 1 1 calc GR . . . .
C36 C 0.2780(3) 0.4196(2) 0.20267(9) 0.0465(9) Uani 1 1 d . . . . .
H36 H 0.223442 0.401327 0.191082 0.056 Uiso 1 1 calc R . . . .
C35 C 0.2989(3) 0.4116(2) 0.23933(9) 0.0437(8) Uani 1 1 d . . . . .
H35 H 0.258089 0.388896 0.252128 0.052 Uiso 1 1 calc R . . . .
C1 C 0.0339(3) 0.1901(2) 0.49652(9) 0.0440(8) Uani 1 1 d . . . . .
H1 H -0.014199 0.168254 0.482634 0.053 Uiso 1 1 calc R . . . .
C02J C -0.1322(2) 0.0930(2) 0.24749(12) 0.0523(10) Uani 1 1 d . . . . .
C02K C 0.3996(3) 0.08485(17) 0.52829(10) 0.0417(8) Uani 1 1 d . . . . .
H02I H 0.352193 0.113095 0.535470 0.063 Uiso 1 1 calc GR . . . .
H02J H 0.401947 0.044917 0.542039 0.063 Uiso 1 1 calc GR . . . .
H02K H 0.385534 0.074688 0.503197 0.063 Uiso 1 1 calc GR . . . .
C02L C 0.8092(3) 0.56732(19) 0.43399(10) 0.0442(8) Uani 1 1 d . . . . .
H02L H 0.799751 0.545721 0.411058 0.066 Uiso 1 1 calc GR . . . .
H02M H 0.865802 0.592286 0.435926 0.066 Uiso 1 1 calc GR . . . .
H02N H 0.757982 0.596286 0.436192 0.066 Uiso 1 1 calc GR . . . .
C02M C 0.5168(3) 0.13522(18) 0.57494(9) 0.0448(8) Uani 1 1 d . . . . .
H02O H 0.576126 0.156761 0.579073 0.067 Uiso 1 1 calc GR . . . .
H02P H 0.519052 0.095081 0.588511 0.067 Uiso 1 1 calc GR . . . .
H02Q H 0.469908 0.163559 0.582373 0.067 Uiso 1 1 calc GR . . . .
C15 C -0.2760(3) 0.2203(2) 0.32508(10) 0.0484(9) Uani 1 1 d . . . . .
H15A H -0.227135 0.223818 0.310163 0.073 Uiso 1 1 calc GR . . . .
H15B H -0.334159 0.231879 0.311365 0.073 Uiso 1 1 calc GR . . . .
H15C H -0.279106 0.175978 0.333630 0.073 Uiso 1 1 calc GR . . . .
C02O C 0.5683(3) 0.07255(18) 0.52445(10) 0.0448(8) Uani 1 1 d . . . . .
H02R H 0.556285 0.062963 0.499232 0.067 Uiso 1 1 calc GR . . . .
H02S H 0.567045 0.032486 0.537929 0.067 Uiso 1 1 calc GR . . . .
H02T H 0.628388 0.092702 0.529636 0.067 Uiso 1 1 calc GR . . . .
C14 C -0.3274(2) 0.2552(2) 0.38339(10) 0.0469(9) Uani 1 1 d . . . . .
H14A H -0.322646 0.210625 0.391813 0.070 Uiso 1 1 calc GR . . . .
H14B H -0.388908 0.262960 0.371358 0.070 Uiso 1 1 calc GR . . . .
H14C H -0.315294 0.284705 0.403436 0.070 Uiso 1 1 calc GR . . . .
C16 C -0.2663(3) 0.3370(2) 0.34265(11) 0.0462(8) Uani 1 1 d . . . . .
H16A H -0.253904 0.367635 0.362162 0.069 Uiso 1 1 calc GR . . . .
H16B H -0.328449 0.343521 0.330971 0.069 Uiso 1 1 calc GR . . . .
H16C H -0.222974 0.344033 0.325702 0.069 Uiso 1 1 calc GR . . . .
C02R C 0.2802(3) 0.2311(3) 0.21489(10) 0.0564(12) Uani 1 1 d . . . . .
H02U H 0.296621 0.261558 0.198315 0.068 Uiso 1 1 calc R . . . .
C02S C -0.1009(3) 0.1043(2) 0.28365(12) 0.0511(10) Uani 1 1 d . . . . .
H02V H -0.133229 0.086236 0.301169 0.061 Uiso 1 1 calc R . . . .
C2 C 0.0384(3) 0.1899(2) 0.53360(10) 0.0520(10) Uani 1 1 d . . . . .
H2 H -0.007482 0.168197 0.544206 0.062 Uiso 1 1 calc R . . . .
C02U C 0.3032(3) 0.1286(2) 0.24511(14) 0.0635(14) Uani 1 1 d . . . . .
H02W H 0.335022 0.089030 0.248853 0.076 Uiso 1 1 calc R . . . .
C39 C 0.3109(3) 0.4616(2) 0.14183(9) 0.0524(10) Uani 1 1 d . . . . .
C02W C 0.3286(3) 0.1726(3) 0.21946(13) 0.0679(15) Uani 1 1 d . . . . .
C02X C 0.1190(4) 0.2168(2) 0.59672(10) 0.0598(12) Uani 1 1 d . . . . .
C13S C -0.2334(4) 0.2986(2) 0.52881(12) 0.0600(11) Uani 1 1 d . . . . .
H13A H -0.297262 0.313845 0.525088 0.072 Uiso 1 1 calc R . . . .
H13B H -0.195754 0.333101 0.541139 0.072 Uiso 1 1 calc R . . . .
C02Z C -0.2007(3) -0.0045(3) 0.21242(16) 0.0718(15) Uani 1 1 d . . . . .
H02X H -0.173268 0.010231 0.191854 0.108 Uiso 1 1 calc GR . . . .
H02Y H -0.257526 -0.027442 0.204597 0.108 Uiso 1 1 calc GR . . . .
H H -0.158475 -0.033471 0.226544 0.108 Uiso 1 1 calc GR . . . .
C030 C -0.2211(4) 0.0541(4) 0.2349(2) 0.1096(17) Uani 1 1 d . U . . .
C031 C 0.4864(3) 0.2041(4) 0.20541(14) 0.092(2) Uani 1 1 d . . . . .
H03A H 0.465555 0.248557 0.201205 0.139 Uiso 1 1 calc GR . . . .
H03B H 0.534098 0.194406 0.190645 0.139 Uiso 1 1 calc GR . . . .
H03C H 0.510779 0.198848 0.230256 0.139 Uiso 1 1 calc GR . . . .
C032 C 0.4059(4) 0.1576(5) 0.19616(19) 0.1287(13) Uani 1 1 d . U . . .
C51 C 0.4350(5) 0.6520(3) 0.41601(16) 0.102(3) Uani 1 1 d . . . . .
H51A H 0.370887 0.639347 0.411237 0.153 Uiso 1 1 calc GR . . . .
H51B H 0.439967 0.692780 0.428970 0.153 Uiso 1 1 calc GR . . . .
H51C H 0.469143 0.618484 0.430126 0.153 Uiso 1 1 calc GR . . . .
C42 C 0.3070(5) 0.3955(3) 0.12435(12) 0.089(2) Uani 1 1 d . . . . .
H42A H 0.367351 0.375512 0.128156 0.133 Uiso 1 1 calc GR . . . .
H42B H 0.287917 0.400360 0.099026 0.133 Uiso 1 1 calc GR . . . .
H42C H 0.263173 0.368282 0.134613 0.133 Uiso 1 1 calc GR . . . .
C41 C 0.2145(5) 0.4936(3) 0.13430(13) 0.092(2) Uani 1 1 d . . . . .
H41A H 0.169656 0.466756 0.144179 0.138 Uiso 1 1 calc GR . . . .
H41B H 0.197546 0.497805 0.108818 0.138 Uiso 1 1 calc GR . . . .
H41C H 0.216200 0.536438 0.145190 0.138 Uiso 1 1 calc GR . . . .
C50 C 0.5662(4) 0.6830(3) 0.38341(16) 0.0778(13) Uani 1 1 d . U . . .
H50A H 0.606540 0.655688 0.399405 0.117 Uiso 1 1 calc GR . . . .
H50B H 0.569688 0.727517 0.391996 0.117 Uiso 1 1 calc GR . . . .
H50C H 0.585074 0.681333 0.359805 0.117 Uiso 1 1 calc GR . . . .
C037 C 0.1386(7) 0.2793(4) 0.61390(13) 0.123(3) Uani 1 1 d . . . . .
H03P H 0.195306 0.296697 0.607051 0.184 Uiso 1 1 calc GR . . . .
H03Q H 0.145032 0.273743 0.639512 0.184 Uiso 1 1 calc GR . . . .
H03R H 0.088554 0.309235 0.606620 0.184 Uiso 1 1 calc GR . . . .
C40 C 0.3777(7) 0.5075(5) 0.12563(13) 0.131(4) Uani 1 1 d . . . . .
H40A H 0.375382 0.550374 0.136212 0.197 Uiso 1 1 calc GR . . . .
H40B H 0.359999 0.510593 0.100142 0.197 Uiso 1 1 calc GR . . . .
H40C H 0.439742 0.490426 0.130348 0.197 Uiso 1 1 calc GR . . . .
C8S C 0.7903(5) 0.2941(4) 0.2210(2) 0.112(2) Uani 1 1 d . . . . .
H8SA H 0.822460 0.268740 0.240734 0.135 Uiso 1 1 calc R . . . .
H8SB H 0.782613 0.265760 0.200064 0.135 Uiso 1 1 calc R . . . .
C9S C 0.8514(7) 0.3505(4) 0.2135(2) 0.109(2) Uani 1 1 d . . . . .
H9SA H 0.816068 0.377727 0.195454 0.131 Uiso 1 1 calc R . . . .
H9SB H 0.862176 0.376575 0.235286 0.131 Uiso 1 1 calc R . . . .
C52 C 0.4041(5) 0.7176(3) 0.36622(16) 0.0851(14) Uani 1 1 d . U . . .
H52A H 0.421189 0.732491 0.343672 0.128 Uiso 1 1 calc GR . . . .
H52B H 0.408044 0.753622 0.382905 0.128 Uiso 1 1 calc GR . . . .
H52C H 0.341522 0.701193 0.362670 0.128 Uiso 1 1 calc GR . . . .
C03C C 0.2198(6) 0.1793(4) 0.60873(16) 0.104(2) Uani 1 1 d . . . . .
H03S H 0.220242 0.137799 0.596568 0.156 Uiso 1 1 calc GR . . . .
H03T H 0.227991 0.172192 0.634238 0.156 Uiso 1 1 calc GR . . . .
H03U H 0.269461 0.206315 0.602338 0.156 Uiso 1 1 calc GR . . . .
C03D C 0.4440(4) 0.0874(5) 0.2030(2) 0.1410(19) Uani 1 1 d . U . . .
H03D H 0.468390 0.082840 0.227922 0.211 Uiso 1 1 calc GR . . . .
H03E H 0.492579 0.079555 0.188397 0.211 Uiso 1 1 calc GR . . . .
H03F H 0.394868 0.056200 0.197062 0.211 Uiso 1 1 calc GR . . . .
C03E C 0.3670(4) 0.1648(5) 0.15626(18) 0.1287(13) Uani 1 1 d . U . . .
H03G H 0.311924 0.138581 0.151180 0.193 Uiso 1 1 calc GR . . . .
H03H H 0.412738 0.150257 0.141613 0.193 Uiso 1 1 calc GR . . . .
H03I H 0.352207 0.210127 0.151074 0.193 Uiso 1 1 calc GR . . . .
C03F C 0.0592(8) 0.1705(5) 0.61032(15) 0.159(5) Uani 1 1 d . . . . .
H03V H -0.002908 0.187658 0.607885 0.239 Uiso 1 1 calc GR . . . .
H03W H 0.080143 0.162256 0.635242 0.239 Uiso 1 1 calc GR . . . .
H03X H 0.059915 0.130125 0.597056 0.239 Uiso 1 1 calc GR . . . .
C4S C 0.1987(7) -0.0672(4) 0.5267(3) 0.129(3) Uani 1 1 d . . . . .
H4SA H 0.192089 -0.114238 0.529924 0.154 Uiso 1 1 calc R . . . .
H4SB H 0.262830 -0.058549 0.523432 0.154 Uiso 1 1 calc R . . . .
C2S C 0.2412(8) -0.0524(5) 0.5935(3) 0.160(4) Uani 1 1 d . U . . .
H2SA H 0.304040 -0.038617 0.591023 0.192 Uiso 1 1 calc R . . . .
H2SB H 0.241109 -0.099926 0.595704 0.192 Uiso 1 1 calc R . . . .
C10S C 0.9384(7) 0.3391(4) 0.2020(3) 0.122(3) Uani 1 1 d . . . . .
H10A H 0.928015 0.308315 0.182107 0.146 Uiso 1 1 calc R . . . .
H10B H 0.975708 0.316201 0.221394 0.146 Uiso 1 1 calc R . . . .
C11S C 0.9987(6) 0.3936(5) 0.1901(3) 0.138(4) Uani 1 1 d . . . . .
H11A H 0.963428 0.422094 0.172618 0.166 Uiso 1 1 calc R . . . .
H11B H 1.051403 0.375839 0.179692 0.166 Uiso 1 1 calc R . . . .
C12S C 1.0334(5) 0.4342(4) 0.2287(4) 0.158(5) Uani 1 1 d . . . . .
H12A H 1.037998 0.480309 0.223815 0.238 Uiso 1 1 calc GR . . . .
H12B H 1.093002 0.417890 0.239044 0.238 Uiso 1 1 calc GR . . . .
H12C H 0.989001 0.427342 0.245271 0.238 Uiso 1 1 calc GR . . . .
C03L C -0.2674(4) 0.0288(3) 0.2661(2) 0.1096(17) Uani 1 1 d . . . . .
H03J H -0.224776 0.001123 0.280997 0.164 Uiso 1 1 calc GR . . . .
H03K H -0.321633 0.003867 0.257174 0.164 Uiso 1 1 calc GR . . . .
H03L H -0.285055 0.065252 0.280017 0.164 Uiso 1 1 calc GR . . . .
C7S C 0.6945(6) 0.3111(5) 0.2305(2) 0.126(3) Uani 1 1 d . . . . .
H7SA H 0.663016 0.338816 0.212082 0.190 Uiso 1 1 calc GR . . . .
H7SB H 0.700488 0.333876 0.253073 0.190 Uiso 1 1 calc GR . . . .
H7SC H 0.659441 0.271471 0.232221 0.190 Uiso 1 1 calc GR . . . .
C03N C -0.2884(4) 0.1001(4) 0.2114(3) 0.128(2) Uani 1 1 d . U . . .
H03M H -0.306337 0.135720 0.225799 0.192 Uiso 1 1 calc GR . . . .
H03N H -0.342579 0.075788 0.201696 0.192 Uiso 1 1 calc GR . . . .
H03O H -0.258016 0.117235 0.192077 0.192 Uiso 1 1 calc GR . . . .
C5S C 0.1331(8) -0.0449(5) 0.4916(3) 0.152(4) Uani 1 1 d . . . . .
H5SA H 0.142562 -0.074564 0.472143 0.183 Uiso 1 1 calc R . . . .
H5SB H 0.068977 -0.049210 0.496021 0.183 Uiso 1 1 calc R . . . .
C1S C 0.2106(8) -0.0205(5) 0.6294(3) 0.163(4) Uani 1 1 d . U . . .
H1SA H 0.145619 -0.009760 0.625505 0.244 Uiso 1 1 calc GR . . . .
H1SB H 0.246017 0.018734 0.635388 0.244 Uiso 1 1 calc GR . . . .
H1SC H 0.221744 -0.051423 0.648835 0.244 Uiso 1 1 calc GR . . . .
C6S C 0.1477(8) 0.0192(5) 0.4807(3) 0.149(4) Uani 1 1 d . . . . .
H6SA H 0.105191 0.029084 0.459580 0.224 Uiso 1 1 calc GR . . . .
H6SB H 0.210317 0.023700 0.475299 0.224 Uiso 1 1 calc GR . . . .
H6SC H 0.137483 0.049185 0.499566 0.224 Uiso 1 1 calc GR . . . .
C3S C 0.1768(6) -0.0325(4) 0.5598(3) 0.129(3) Uani 1 1 d . . . . .
H3SA H 0.113143 -0.042044 0.563370 0.155 Uiso 1 1 calc R . . . .
H3SB H 0.181823 0.014603 0.556297 0.155 Uiso 1 1 calc R . . . .

loop_
_atom_site_aniso_label
_atom_site_aniso_U_11
_atom_site_aniso_U_22
_atom_site_aniso_U_33
_atom_site_aniso_U_23
_atom_site_aniso_U_13
_atom_site_aniso_U_12
Cl2 0.0609(6) 0.0755(7) 0.0569(6) 0.0021(5) 0.0202(5) 0.0029(5)
Cl1 0.0818(8) 0.0803(8) 0.0697(7) 0.0220(6) 0.0194(6) -0.0001(7)
N003 0.0303(12) 0.0303(13) 0.0287(12) 0.0081(10) 0.0019(10) -0.0035(10)
N004 0.0455(15) 0.0285(13) 0.0224(11) 0.0040(10) -0.0017(10) -0.0021(11)
N005 0.0257(12) 0.0367(14) 0.0266(12) -0.0007(10) 0.0050(9) 0.0002(10)
N006 0.0288(13) 0.0369(14) 0.0325(13) -0.0119(11) 0.0054(10) -0.0038(11)
C31 0.0243(13) 0.0263(14) 0.0225(12) -0.0017(10) 0.0034(10) -0.0001(11)
C008 0.0330(14) 0.0255(14) 0.0180(11) 0.0000(10) 0.0048(10) 0.0026(11)
C22 0.0248(13) 0.0264(14) 0.0283(13) -0.0003(11) 0.0018(11) 0.0000(11)
N00A 0.062(2) 0.0331(15) 0.0402(15) -0.0055(12) 0.0050(14) 0.0102(14)
C00B 0.0346(15) 0.0236(13) 0.0192(12) 0.0026(10) 0.0050(10) -0.0004(11)
C32 0.0231(13) 0.0279(14) 0.0236(12) 0.0022(11) 0.0043(10) -0.0010(11)
C00D 0.0299(14) 0.0278(14) 0.0177(11) 0.0005(10) 0.0044(10) -0.0011(11)
N00E 0.0388(16) 0.0528(18) 0.0423(15) -0.0071(14) 0.0023(12) 0.0138(14)
C21 0.0273(14) 0.0262(14) 0.0264(13) 0.0002(11) 0.0056(11) -0.0036(11)
C00G 0.0316(14) 0.0258(14) 0.0185(12) 0.0000(10) 0.0048(10) -0.0024(11)
C00H 0.0289(14) 0.0266(14) 0.0270(13) 0.0048(11) 0.0001(11) -0.0011(11)
C27 0.0217(12) 0.0295(15) 0.0258(13) -0.0002(11) 0.0047(10) 0.0001(11)
C00J 0.0370(15) 0.0221(13) 0.0223(12) 0.0003(10) 0.0050(11) -0.0012(11)
C00K 0.0259(13) 0.0299(14) 0.0205(12) -0.0005(11) 0.0014(10) -0.0019(11)
C00L 0.0236(13) 0.0342(15) 0.0218(12) 0.0004(11) 0.0039(10) 0.0004(11)
C20 0.0268(14) 0.0225(13) 0.0307(14) -0.0012(11) 0.0053(11) -0.0004(11)
C00N 0.0261(13) 0.0298(15) 0.0225(12) -0.0003(11) 0.0015(10) 0.0009(11)
C00O 0.0342(15) 0.0338(16) 0.0230(13) 0.0012(11) 0.0074(11) -0.0013(12)
C00P 0.0336(15) 0.0241(14) 0.0218(12) 0.0013(10) 0.0071(11) 0.0007(11)
C00Q 0.0328(15) 0.0274(14) 0.0217(12) 0.0004(11) 0.0053(11) -0.0036(12)
C00R 0.0311(14) 0.0301(15) 0.0233(13) 0.0021(11) 0.0011(11) 0.0008(12)
C30 0.0266(13) 0.0285(14) 0.0235(13) 0.0008(11) -0.0001(10) -0.0015(11)
C00T 0.0265(14) 0.0345(16) 0.0218(12) -0.0040(11) 0.0024(10) -0.0007(12)
C17 0.0247(13) 0.0269(14) 0.0272(13) -0.0032(11) 0.0040(10) -0.0036(11)
C00V 0.0309(14) 0.0298(15) 0.0237(13) 0.0032(11) 0.0061(11) 0.0035(12)
C19 0.0289(14) 0.0269(14) 0.0300(14) 0.0037(11) 0.0014(11) 0.0005(11)
C25 0.0266(14) 0.0276(15) 0.0340(14) -0.0022(12) 0.0079(11) 0.0027(11)
C00Y 0.0301(14) 0.0275(14) 0.0256(13) 0.0057(11) 0.0027(11) -0.0014(11)
C00Z 0.0306(14) 0.0272(14) 0.0257(13) 0.0019(11) 0.0044(11) 0.0013(11)
C18 0.0301(14) 0.0276(14) 0.0262(13) 0.0018(11) 0.0032(11) -0.0002(12)
C28 0.0284(14) 0.0352(16) 0.0263(13) -0.0046(12) 0.0049(11) -0.0006(12)
C012 0.0370(16) 0.0263(15) 0.0271(14) 0.0004(11) -0.0023(12) -0.0028(12)
C43 0.0363(15) 0.0269(14) 0.0219(13) 0.0028(11) 0.0024(11) -0.0055(12)
C29 0.0321(15) 0.0376(16) 0.0199(12) 0.0003(11) 0.0026(11) -0.0018(12)
C015 0.0352(15) 0.0298(15) 0.0217(13) 0.0012(11) 0.0038(11) -0.0033(12)
C016 0.0234(13) 0.0390(17) 0.0325(14) -0.0034(13) 0.0060(11) 0.0015(12)
C23 0.0275(14) 0.0248(14) 0.0364(15) 0.0007(12) 0.0054(12) 0.0006(11)
C018 0.0275(14) 0.0424(18) 0.0330(15) -0.0159(13) 0.0061(12) -0.0048(13)
C019 0.0317(15) 0.0345(16) 0.0207(12) -0.0002(11) 0.0027(11) 0.0005(12)
C01A 0.0262(14) 0.0339(16) 0.0352(15) -0.0105(13) 0.0046(12) -0.0023(12)
C7 0.0251(14) 0.0357(16) 0.0278(14) -0.0004(12) 0.0066(11) -0.0014(12)
C6 0.0298(14) 0.0334(16) 0.0289(14) -0.0002(12) 0.0082(11) 0.0010(12)
C01D 0.0392(17) 0.0329(16) 0.0267(14) -0.0017(12) 0.0056(12) 0.0057(13)
C01E 0.0424(17) 0.0311(16) 0.0262(14) 0.0013(12) 0.0054(12) 0.0034(13)
C33 0.0405(16) 0.0297(15) 0.0232(13) 0.0019(11) -0.0002(12) -0.0006(13)
C5 0.0353(16) 0.0325(16) 0.0305(15) -0.0014(12) 0.0103(12) -0.0061(13)
C48 0.0352(16) 0.0319(16) 0.0280(14) 0.0037(12) -0.0006(12) -0.0019(13)
C01I 0.0235(14) 0.0404(17) 0.0330(15) -0.0070(13) 0.0026(11) -0.0035(12)
C10 0.0267(14) 0.0362(16) 0.0329(15) -0.0016(12) 0.0088(12) -0.0007(12)
C11 0.0257(14) 0.0363(17) 0.0379(16) -0.0080(13) 0.0067(12) -0.0029(12)
C12 0.0310(15) 0.0309(16) 0.0369(15) -0.0059(12) 0.0071(12) 0.0014(12)
C44 0.0349(16) 0.0313(16) 0.0331(15) 0.0067(12) -0.0030(12) -0.0025(13)
C8 0.0323(15) 0.0364(17) 0.0333(15) -0.0077(13) 0.0038(12) -0.0020(13)
C01O 0.0333(15) 0.0346(16) 0.0333(15) -0.0007(13) 0.0074(12) -0.0047(13)
N01P 0.062(2) 0.0437(18) 0.074(2) -0.0014(17) 0.0364(19) 0.0105(16)
C01Q 0.0428(17) 0.0268(15) 0.0299(15) 0.0041(12) 0.0006(12) -0.0020(13)
C47 0.0431(18) 0.0305(16) 0.0332(15) 0.0045(13) 0.0079(13) 0.0012(13)
C01S 0.0412(17) 0.0454(19) 0.0228(13) -0.0036(13) 0.0049(12) -0.0097(15)
C45 0.0479(19) 0.0346(17) 0.0278(14) 0.0051(12) -0.0081(13) -0.0141(14)
C01U 0.0383(17) 0.0294(16) 0.0394(16) 0.0015(13) 0.0074(13) 0.0029(13)
C4 0.0384(17) 0.0388(17) 0.0301(15) -0.0053(13) 0.0077(12) -0.0046(14)
N01W 0.059(2) 0.0470(19) 0.083(2) 0.0294(18) 0.0330(19) 0.0212(17)
C9 0.0312(15) 0.0347(16) 0.0385(16) -0.0057(13) 0.0057(12) 0.0038(13)
C26 0.0394(17) 0.0289(16) 0.0500(19) 0.0015(14) 0.0166(15) 0.0044(14)
C01Z 0.0341(16) 0.0371(17) 0.0375(16) 0.0052(13) 0.0096(13) -0.0001(13)
C020 0.0425(17) 0.0439(18) 0.0234(14) 0.0007(13) 0.0090(12) -0.0093(14)
C021 0.0381(17) 0.0430(19) 0.0369(16) -0.0102(14) -0.0011(13) 0.0042(14)
C46 0.0527(19) 0.0323(16) 0.0244(14) 0.0011(12) 0.0055(13) -0.0116(14)
C13 0.0266(15) 0.0457(19) 0.0377(16) -0.0040(14) 0.0034(12) 0.0015(13)
C34 0.0434(18) 0.0432(19) 0.0283(15) 0.0025(13) 0.0014(13) -0.0073(15)
C025 0.0399(18) 0.057(2) 0.0306(15) -0.0134(15) 0.0082(13) -0.0092(16)
C026 0.0393(17) 0.0418(19) 0.0424(17) -0.0156(15) 0.0120(14) -0.0072(15)
C37 0.056(2) 0.0367(17) 0.0243(14) 0.0036(13) 0.0012(13) 0.0051(15)
C3 0.051(2) 0.0444(19) 0.0328(16) 0.0022(14) 0.0106(14) -0.0064(16)
C029 0.0439(19) 0.046(2) 0.0372(17) -0.0060(15) 0.0048(14) -0.0140(15)
C24 0.0384(17) 0.0329(17) 0.054(2) 0.0093(15) 0.0195(15) 0.0060(14)
C02B 0.0319(16) 0.047(2) 0.0504(19) -0.0235(16) 0.0010(14) -0.0003(15)
C38 0.057(2) 0.046(2) 0.0307(16) 0.0058(14) 0.0078(15) -0.0066(17)
C49 0.082(2) 0.0418(18) 0.0440(17) -0.0071(15) 0.0064(17) -0.0197(17)
C02E 0.0368(18) 0.055(2) 0.053(2) -0.0265(18) -0.0081(16) 0.0072(16)
C02F 0.0338(17) 0.0432(19) 0.056(2) -0.0062(16) 0.0087(15) -0.0033(15)
C36 0.048(2) 0.054(2) 0.0335(17) 0.0032(15) -0.0106(14) -0.0079(17)
C35 0.0449(19) 0.052(2) 0.0318(16) 0.0073(15) -0.0029(14) -0.0143(16)
C1 0.0394(18) 0.058(2) 0.0347(16) -0.0016(15) 0.0051(14) -0.0167(16)
C02J 0.0305(17) 0.050(2) 0.077(3) -0.036(2) 0.0086(17) -0.0005(15)
C02K 0.049(2) 0.0335(17) 0.0411(17) 0.0070(14) 0.0001(15) -0.0057(15)
C02L 0.052(2) 0.0390(19) 0.0420(18) 0.0028(15) 0.0078(15) -0.0137(16)
C02M 0.063(2) 0.0349(18) 0.0341(17) 0.0039(14) -0.0037(15) 0.0015(16)
C15 0.0337(17) 0.062(2) 0.0465(19) -0.0134(18) -0.0043(14) 0.0046(16)
C02O 0.055(2) 0.0319(17) 0.0482(19) 0.0054(15) 0.0078(16) 0.0044(15)
C14 0.0252(16) 0.063(2) 0.053(2) -0.0043(18) 0.0057(14) 0.0025(15)
C16 0.0345(17) 0.050(2) 0.052(2) 0.0028(17) -0.0016(15) 0.0063(15)
C02R 0.044(2) 0.091(3) 0.0371(18) -0.030(2) 0.0173(16) -0.023(2)
C02S 0.0418(19) 0.050(2) 0.067(2) -0.0261(19) 0.0267(18) -0.0116(17)
C2 0.055(2) 0.065(3) 0.0387(18) 0.0041(17) 0.0174(16) -0.024(2)
C02U 0.0294(18) 0.071(3) 0.089(3) -0.055(3) 0.0014(19) 0.0020(18)
C39 0.075(3) 0.055(2) 0.0257(16) 0.0036(15) -0.0023(16) 0.003(2)
C02W 0.0345(19) 0.105(4) 0.067(3) -0.060(3) 0.0170(19) -0.023(2)
C02X 0.088(3) 0.062(3) 0.0304(18) 0.0049(17) 0.0124(19) -0.021(2)
C13S 0.069(3) 0.057(3) 0.055(2) -0.002(2) 0.012(2) 0.002(2)
C02Z 0.045(2) 0.062(3) 0.107(4) -0.040(3) 0.001(2) -0.012(2)
C030 0.0404(17) 0.107(3) 0.185(5) -0.087(3) 0.029(2) -0.0278(18)
C031 0.043(2) 0.176(7) 0.064(3) -0.062(4) 0.029(2) -0.032(3)
C032 0.0490(16) 0.228(3) 0.116(2) -0.127(2) 0.0393(16) -0.033(2)
C51 0.134(5) 0.105(4) 0.080(3) -0.063(3) 0.062(4) -0.078(4)
C42 0.143(6) 0.084(4) 0.036(2) -0.009(2) -0.004(3) 0.028(4)
C41 0.119(5) 0.100(4) 0.049(3) 0.010(3) -0.024(3) 0.040(4)
C50 0.087(3) 0.065(3) 0.081(3) -0.018(2) 0.009(2) -0.022(2)
C037 0.220(9) 0.121(5) 0.033(2) -0.013(3) 0.039(4) -0.080(6)
C40 0.187(8) 0.169(8) 0.033(2) 0.035(3) -0.011(3) -0.080(7)
C8S 0.087(5) 0.110(6) 0.132(6) -0.003(5) -0.020(4) -0.010(4)
C9S 0.140(7) 0.087(5) 0.101(5) 0.007(4) 0.019(5) -0.008(5)
C52 0.113(3) 0.060(2) 0.077(3) -0.015(2) -0.008(3) -0.006(2)
C03C 0.132(6) 0.117(6) 0.060(3) 0.022(3) 0.000(3) 0.017(5)
C03D 0.055(3) 0.223(4) 0.154(4) -0.123(3) 0.045(3) -0.021(3)
C03E 0.0490(16) 0.228(3) 0.116(2) -0.127(2) 0.0393(16) -0.033(2)
C03F 0.252(11) 0.180(8) 0.040(3) 0.028(4) -0.002(4) -0.141(8)
C4S 0.111(6) 0.079(5) 0.208(11) -0.009(6) 0.066(7) -0.020(4)
C2S 0.147(7) 0.126(6) 0.204(9) 0.088(6) 0.010(6) -0.008(5)
C10S 0.115(6) 0.108(6) 0.137(7) -0.011(5) -0.007(5) 0.002(5)
C11S 0.089(5) 0.126(7) 0.196(10) 0.059(7) 0.007(6) -0.007(5)
C12S 0.062(4) 0.091(5) 0.318(15) -0.040(7) 0.005(6) 0.012(4)
C03L 0.0404(17) 0.107(3) 0.185(5) -0.087(3) 0.029(2) -0.0278(18)
C7S 0.124(7) 0.153(8) 0.095(5) 0.004(5) -0.015(5) -0.036(6)
C03N 0.051(3) 0.112(4) 0.213(5) -0.076(4) -0.011(3) -0.008(3)
C5S 0.162(10) 0.127(8) 0.179(10) -0.045(7) 0.060(8) -0.069(7)
C1S 0.160(7) 0.123(6) 0.200(9) 0.084(6) 0.003(7) -0.007(5)
C6S 0.189(10) 0.150(8) 0.118(6) -0.011(6) 0.060(7) -0.075(8)
C3S 0.095(5) 0.080(5) 0.209(10) 0.020(6) 0.011(6) 0.000(4)

loop_
_atom_type_symbol
_atom_type_description
_atom_type_scat_dispersion_real
_atom_type_scat_dispersion_imag
_atom_type_scat_source
C C 0.0181 0.0091 'International Tables Vol C Tables 4.2.6.8 and 6.1.1.4'
H H 0.0000 0.0000 'International Tables Vol C Tables 4.2.6.8 and 6.1.1.4'
Cl Cl 0.3639 0.7018 'International Tables Vol C Tables 4.2.6.8 and 6.1.1.4'
N N 0.0311 0.0180 'International Tables Vol C Tables 4.2.6.8 and 6.1.1.4'

loop_
_geom_angle_atom_site_label_1
_geom_angle_atom_site_label_2
_geom_angle_atom_site_label_3
_geom_angle
_geom_angle_site_symmetry_1
_geom_angle_site_symmetry_3
_geom_angle_publ_flag
C00D N003 C00H 122.1(2) . . ?
C00D N003 C00Y 120.5(2) . . ?
C00H N003 C00Y 116.8(2) . . ?
C30 N004 C43 122.2(2) . . ?
C30 N004 C33 119.7(2) . . ?
C43 N004 C33 117.9(2) . . ?
C17 N005 C7 120.7(2) . . ?
C17 N005 C6 121.4(2) . . ?
C7 N005 C6 117.4(2) . . ?
C00T N006 C018 121.7(3) . . ?
C00T N006 C01A 120.8(2) . . ?
C018 N006 C01A 115.7(2) . . ?
C32 C31 C30 120.4(3) . . ?
C00G C008 C00P 120.2(3) . . ?
C00J C008 C00G 118.1(3) . . ?
C00J C008 C00P 121.5(3) . . ?
C21 C22 C17 120.8(3) . . ?
C00G C00B C00D 120.9(3) . . ?
C31 C32 C27 121.6(3) . . ?
N003 C00D C00B 121.0(3) . . ?
N003 C00D C00Q 121.0(3) . . ?
C00B C00D C00Q 117.9(3) . . ?
C22 C21 C20 121.2(3) . . ?
C00B C00G C008 121.1(3) . . ?
C00R C00H N003 121.0(3) . . ?
C01Z C00H N003 120.0(3) . . ?
C01Z C00H C00R 119.0(3) . . ?
C32 C27 C25 121.2(2) . . ?
C28 C27 C32 117.5(3) . . ?
C28 C27 C25 121.0(3) . . ?
C00Q C00J C008 121.6(3) . . ?
C00L C00K C00N 121.6(3) . . ?
C00K C00L C00T 120.9(3) . . ?
C21 C20 C23 121.0(3) . . ?
C19 C20 C21 117.8(3) . . ?
C19 C20 C23 120.9(3) . . ?
C00K C00N C00V 123.6(3) . . ?
C016 C00N C00K 117.0(3) . . ?
C016 C00N C00V 119.4(3) . . ?
C019 C00O C00Z 121.5(3) . . ?
C00V C00P C008 127.2(3) . . ?
C00V C00P C01E 118.2(3) . . ?
C01E C00P C008 114.4(3) . . ?
C00J C00Q C00D 120.3(3) . . ?
C015 C00R C00H 119.7(3) . . ?
N004 C30 C31 120.7(3) . . ?
N004 C30 C29 121.3(3) . . ?
C29 C30 C31 118.0(3) . . ?
N006 C00T C00L 120.8(3) . . ?
N006 C00T C01I 121.6(3) . . ?
C01I C00T C00L 117.6(3) . . ?
N005 C17 C22 120.8(3) . . ?
N005 C17 C18 121.1(3) . . ?
C22 C17 C18 118.0(3) . . ?
C00P C00V C00N 127.6(3) . . ?
C00P C00V C01D 116.9(3) . . ?
C01D C00V C00N 115.5(3) . . ?
C18 C19 C20 121.6(3) . . ?
C23 C25 C27 127.0(3) . . ?
C23 C25 C26 117.2(3) . . ?
C26 C25 C27 115.9(3) . . ?
C019 C00Y N003 120.7(3) . . ?
C020 C00Y N003 120.3(3) . . ?
C020 C00Y C019 119.0(3) . . ?
C00O C00Z C01O 120.3(3) . . ?
C01S C00Z C00O 116.6(3) . . ?
C01S C00Z C01O 123.1(3) . . ?
C19 C18 C17 120.5(3) . . ?
C29 C28 C27 121.5(3) . . ?
C015 C012 C01Q 119.8(3) . . ?
C01U C012 C015 117.0(3) . . ?
C01U C012 C01Q 123.2(3) . . ?
C48 C43 N004 119.7(3) . . ?
C48 C43 C44 119.0(3) . . ?
C44 C43 N004 121.3(3) . . ?
C28 C29 C30 121.0(3) . . ?
C00R C015 C012 122.2(3) . . ?
C01I C016 C00N 122.0(3) . . ?
C25 C23 C20 127.0(3) . . ?
C25 C23 C24 117.2(3) . . ?
C24 C23 C20 115.8(3) . . ?
C025 C018 N006 121.6(3) . . ?
C025 C018 C02B 119.4(3) . . ?
C02B C018 N006 119.0(3) . . ?
C00Y C019 C00O 120.5(3) . . ?
C021 C01A N006 119.6(3) . . ?
C026 C01A N006 121.4(3) . . ?
C026 C01A C021 119.0(3) . . ?
C12 C7 N005 120.9(3) . . ?
C8 C7 N005 120.3(3) . . ?
C8 C7 C12 118.7(3) . . ?
C5 C6 N005 120.4(3) . . ?
C1 C6 N005 121.0(3) . . ?
C1 C6 C5 118.6(3) . . ?
N00E C01D C00V 177.7(4) . . ?
N00A C01E C00P 176.0(4) . . ?
C34 C33 N004 120.2(3) . . ?
C34 C33 C35 119.5(3) . . ?
C35 C33 N004 120.3(3) . . ?
C4 C5 C6 120.5(3) . . ?
C43 C48 C47 120.9(3) . . ?
C016 C01I C00T 120.9(3) . . ?
C11 C10 C13 122.3(3) . . ?
C9 C10 C11 116.8(3) . . ?
C9 C10 C13 120.8(3) . . ?
C12 C11 C10 121.8(3) . . ?
C11 C12 C7 120.4(3) . . ?
C45 C44 C43 120.0(3) . . ?
C7 C8 C9 120.2(3) . . ?
C00Z C01O C029 111.8(3) . . ?
C00Z C01O C02F 109.2(3) . . ?
C00Z C01O C02L 110.5(3) . . ?
C029 C01O C02F 108.7(3) . . ?
C029 C01O C02L 107.7(3) . . ?
C02F C01O C02L 109.0(3) . . ?
C02K C01Q C012 110.1(3) . . ?
C02K C01Q C02O 108.3(3) . . ?
C02M C01Q C012 109.3(3) . . ?
C02M C01Q C02K 109.6(3) . . ?
C02M C01Q C02O 107.8(3) . . ?
C02O C01Q C012 111.6(3) . . ?
C48 C47 C46 121.4(3) . . ?
C020 C01S C00Z 122.1(3) . . ?
C44 C45 C46 121.9(3) . . ?
C01Z C01U C012 121.7(3) . . ?
C5 C4 C3 121.6(3) . . ?
C10 C9 C8 122.0(3) . . ?
N01P C26 C25 177.2(4) . . ?
C00H C01Z C01U 120.4(3) . . ?
C00Y C020 C01S 120.4(3) . . ?
C02E C021 C01A 120.1(4) . . ?
C47 C46 C45 116.9(3) . . ?
C47 C46 C49 121.4(3) . . ?
C45 C46 C49 121.7(3) . . ?
C15 C13 C10 112.0(3) . . ?
C15 C13 C14 109.4(3) . . ?
C14 C13 C10 106.7(3) . . ?
C16 C13 C10 111.7(3) . . ?
C16 C13 C15 107.5(3) . . ?
C16 C13 C14 109.5(3) . . ?
C33 C34 C38 119.6(3) . . ?
C018 C025 C02R 120.3(4) . . ?
C01A C026 C02S 120.1(3) . . ?
C38 C37 C36 116.9(3) . . ?
C38 C37 C39 122.5(3) . . ?
C36 C37 C39 120.6(3) . . ?
C4 C3 C2 117.0(3) . . ?
C4 C3 C02X 121.1(3) . . ?
C2 C3 C02X 121.9(3) . . ?
N01W C24 C23 176.5(5) . . ?
C018 C02B C02U 119.6(4) . . ?
C37 C38 C34 121.9(3) . . ?
C46 C49 C52 109.8(4) . . ?
C51 C49 C46 110.2(3) . . ?
C51 C49 C52 96.4(5) . . ?
C50 C49 C46 112.6(4) . . ?
C50 C49 C51 117.8(4) . . ?
C50 C49 C52 108.6(4) . . ?
C02J C02E C021 121.8(3) . . ?
C35 C36 C37 122.0(3) . . ?
C33 C35 C36 120.1(3) . . ?
C6 C1 C2 120.3(3) . . ?
C02E C02J C02S 117.7(3) . . ?
C02E C02J C030 119.5(5) . . ?
C02S C02J C030 122.8(5) . . ?
C02W C02R C025 121.6(4) . . ?
C026 C02S C02J 121.1(4) . . ?
C1 C2 C3 121.8(3) . . ?
C02B C02U C02W 121.6(4) . . ?
C37 C39 C41 108.7(4) . . ?
C42 C39 C37 109.9(3) . . ?
C42 C39 C41 108.6(5) . . ?
C42 C39 C40 111.5(5) . . ?
C40 C39 C37 112.1(4) . . ?
C40 C39 C41 106.0(5) . . ?
C02R C02W C02U 117.5(4) . . ?
C02R C02W C032 119.7(6) . . ?
C02U C02W C032 122.7(6) . . ?
C3 C02X C03C 105.2(4) . . ?
C037 C02X C3 112.7(4) . . ?
C037 C02X C03C 99.6(6) . . ?
C03F C02X C3 115.0(4) . . ?
C03F C02X C037 121.4(6) . . ?
C03F C02X C03C 98.9(6) . . ?
Cl2 C13S Cl1 112.2(3) . . ?
C02J C030 C03N 108.0(6) . . ?
C02Z C030 C02J 111.2(4) . . ?
C02Z C030 C03N 108.3(6) . . ?
C03L C030 C02J 112.0(6) . . ?
C03L C030 C02Z 107.5(6) . . ?
C03L C030 C03N 109.7(5) . . ?
C02W C032 C03E 109.4(5) . . ?
C031 C032 C02W 110.2(4) . . ?
C031 C032 C03D 106.9(6) . . ?
C031 C032 C03E 110.0(7) . . ?
C03D C032 C02W 111.1(7) . . ?
C03D C032 C03E 109.3(5) . . ?
C9S C8S C7S 116.8(8) . . ?
C10S C9S C8S 120.6(8) . . ?
C3S C4S C5S 112.6(8) . . ?
C3S C2S C1S 112.5(9) . . ?
C9S C10S C11S 123.1(8) . . ?
C10S C11S C12S 103.0(8) . . ?
C6S C5S C4S 114.5(9) . . ?
C4S C3S C2S 113.0(9) . . ?

loop_
_geom_bond_atom_site_label_1
_geom_bond_atom_site_label_2
_geom_bond_distance
_geom_bond_site_symmetry_2
_geom_bond_publ_flag
Cl2 C13S 1.757(5) . ?
Cl1 C13S 1.762(5) . ?
N003 C00D 1.386(4) . ?
N003 C00H 1.434(4) . ?
N003 C00Y 1.438(4) . ?
N004 C30 1.394(4) . ?
N004 C43 1.424(4) . ?
N004 C33 1.433(4) . ?
N005 C17 1.393(4) . ?
N005 C7 1.431(4) . ?
N005 C6 1.433(4) . ?
N006 C00T 1.397(4) . ?
N006 C018 1.428(4) . ?
N006 C01A 1.437(4) . ?
C31 C32 1.376(4) . ?
C31 C30 1.410(4) . ?
C008 C00G 1.398(4) . ?
C008 C00J 1.393(4) . ?
C008 C00P 1.473(4) . ?
C22 C21 1.380(4) . ?
C22 C17 1.402(4) . ?
N00A C01E 1.145(4) . ?
C00B C00D 1.407(4) . ?
C00B C00G 1.378(4) . ?
C32 C27 1.402(4) . ?
C00D C00Q 1.409(4) . ?
N00E C01D 1.139(4) . ?
C21 C20 1.402(4) . ?
C00H C00R 1.393(4) . ?
C00H C01Z 1.386(5) . ?
C27 C25 1.466(4) . ?
C27 C28 1.396(4) . ?
C00J C00Q 1.383(4) . ?
C00K C00L 1.379(4) . ?
C00K C00N 1.409(4) . ?
C00L C00T 1.409(4) . ?
C20 C19 1.391(4) . ?
C20 C23 1.474(4) . ?
C00N C00V 1.471(4) . ?
C00N C016 1.398(4) . ?
C00O C00Z 1.404(4) . ?
C00O C019 1.388(4) . ?
C00P C00V 1.373(4) . ?
C00P C01E 1.450(4) . ?
C00R C015 1.386(4) . ?
C30 C29 1.398(4) . ?
C00T C01I 1.406(4) . ?
C17 C18 1.407(4) . ?
C00V C01D 1.447(4) . ?
C19 C18 1.382(4) . ?
C25 C23 1.369(4) . ?
C25 C26 1.443(4) . ?
C00Y C019 1.387(4) . ?
C00Y C020 1.379(4) . ?
C00Z C01O 1.521(4) . ?
C00Z C01S 1.393(4) . ?
C28 C29 1.375(5) . ?
C012 C015 1.393(4) . ?
C012 C01Q 1.538(4) . ?
C012 C01U 1.390(5) . ?
C43 C48 1.380(4) . ?
C43 C44 1.387(4) . ?
C016 C01I 1.379(4) . ?
C23 C24 1.444(4) . ?
C018 C025 1.381(5) . ?
C018 C02B 1.390(5) . ?
C01A C021 1.385(4) . ?
C01A C026 1.381(5) . ?
C7 C12 1.387(4) . ?
C7 C8 1.383(5) . ?
C6 C5 1.385(4) . ?
C6 C1 1.381(5) . ?
C33 C34 1.376(5) . ?
C33 C35 1.377(5) . ?
C5 C4 1.384(4) . ?
C48 C47 1.380(5) . ?
C10 C11 1.393(5) . ?
C10 C9 1.387(5) . ?
C10 C13 1.535(4) . ?
C11 C12 1.383(4) . ?
C44 C45 1.383(5) . ?
C8 C9 1.389(5) . ?
C01O C029 1.533(4) . ?
C01O C02F 1.534(5) . ?
C01O C02L 1.537(5) . ?
N01P C26 1.147(5) . ?
C01Q C02K 1.531(5) . ?
C01Q C02M 1.528(4) . ?
C01Q C02O 1.534(5) . ?
C47 C46 1.395(5) . ?
C01S C020 1.388(5) . ?
C45 C46 1.396(5) . ?
C01U C01Z 1.386(5) . ?
C4 C3 1.384(5) . ?
N01W C24 1.149(5) . ?
C021 C02E 1.383(5) . ?
C46 C49 1.532(5) . ?
C13 C15 1.531(5) . ?
C13 C14 1.534(5) . ?
C13 C16 1.522(5) . ?
C34 C38 1.398(5) . ?
C025 C02R 1.390(5) . ?
C026 C02S 1.390(5) . ?
C37 C38 1.379(5) . ?
C37 C36 1.390(5) . ?
C37 C39 1.531(4) . ?
C3 C2 1.389(5) . ?
C3 C02X 1.541(5) . ?
C02B C02U 1.394(5) . ?
C49 C51 1.465(6) . ?
C49 C50 1.420(7) . ?
C49 C52 1.607(8) . ?
C02E C02J 1.373(6) . ?
C36 C35 1.380(5) . ?
C1 C2 1.384(5) . ?
C02J C02S 1.394(6) . ?
C02J C030 1.536(6) . ?
C02R C02W 1.380(8) . ?
C02U C02W 1.397(8) . ?
C39 C42 1.492(7) . ?
C39 C41 1.536(8) . ?
C39 C40 1.526(8) . ?
C02W C032 1.536(6) . ?
C02X C037 1.437(8) . ?
C02X C03C 1.660(9) . ?
C02X C03F 1.418(8) . ?
C02Z C030 1.509(7) . ?
C030 C03L 1.513(11) . ?
C030 C03N 1.544(12) . ?
C031 C032 1.508(8) . ?
C032 C03D 1.540(14) . ?
C032 C03E 1.538(11) . ?
C8S C9S 1.499(11) . ?
C8S C7S 1.517(12) . ?
C9S C10S 1.404(11) . ?
C4S C5S 1.589(15) . ?
C4S C3S 1.497(13) . ?
C2S C1S 1.608(16) . ?
C2S C3S 1.528(13) . ?
C10S C11S 1.513(12) . ?
C11S C12S 1.689(15) . ?
C5S C6S 1.391(13) . ?
